data_7158986
loop_
_publ_author_name
'Sobhani, Maryam'
'Figueira de Abreu, R\'uben Manuel'
'Villinger, Alexander'
'Ehlers, Peter'
'Langer, Peter'

_publ_section_title
;
 Synthesis of imidazo[1,2-a]benzoazepines by alkyne-carbonyl-metathesis
;
_journal_name_full 'Organic &amp; Biomolecular Chemistry'
_journal_paper_doi 10.1039/D2OB01320G
_journal_year 2022
_chemical_formula_moiety 'C23 H16 N2 O'
_chemical_formula_sum 'C23 H16 N2 O'
_chemical_formula_weight 336.38
_space_group_crystal_system monoclinic
_space_group_IT_number 14
_space_group_name_Hall '-P 2yn'
_space_group_name_H-M_alt 'P 1 21/n 1'
_atom_sites_solution_hydrogens geom
_audit_creation_method SHELXL-2014/7
_audit_update_record
;
2022-04-06 deposited with the CCDC.	2022-11-09 downloaded from the CCDC.
;
_cell_angle_alpha 90
_cell_angle_beta 95.304(2)
_cell_angle_gamma 90
_cell_formula_units_Z 4
_cell_length_a 4.4491(2)
_cell_length_b 19.9827(11)
_cell_length_c 19.1892(11)
_cell_measurement_reflns_used 9951
_cell_measurement_temperature 123(2)
_cell_measurement_theta_max 32.19
_cell_measurement_theta_min 2.30
_cell_volume 1698.71(16)
_computing_cell_refinement 'Bruker Apex V7.51A'
_computing_data_collection 'Bruker Apex V7.51A'
_computing_data_reduction 'Bruker SAINT'
_computing_molecular_graphics 'ORTEP-3v2.01 (Farrugia, 1997)'
_computing_publication_material 'SHELXL-2014/7 (Sheldrick, 2014)'
_computing_structure_refinement 'SHELXL-2014/7 (Sheldrick, 2014)'
_computing_structure_solution 'Bruker SHELXTL'
_diffrn_ambient_temperature 123(2)
_diffrn_measured_fraction_theta_full 0.997
_diffrn_measured_fraction_theta_max 0.998
_diffrn_measurement_device_type 'Bruker D8 QUEST diffractometer'
_diffrn_measurement_method 'phi and omega scans'
_diffrn_radiation_type MoK\a
_diffrn_radiation_wavelength 0.71073
_diffrn_reflns_av_R_equivalents 0.0431
_diffrn_reflns_av_unetI/netI 0.0266
_diffrn_reflns_Laue_measured_fraction_full 0.997
_diffrn_reflns_Laue_measured_fraction_max 0.998
_diffrn_reflns_limit_h_max 4
_diffrn_reflns_limit_h_min -6
_diffrn_reflns_limit_k_max 28
_diffrn_reflns_limit_k_min -28
_diffrn_reflns_limit_l_max 26
_diffrn_reflns_limit_l_min -26
_diffrn_reflns_number 45700
_diffrn_reflns_point_group_measured_fraction_full 0.997
_diffrn_reflns_point_group_measured_fraction_max 0.998
_diffrn_reflns_theta_full 25.242
_diffrn_reflns_theta_max 29.999
_diffrn_reflns_theta_min 1.475
_diffrn_source 'microfocus sealed tube'
_exptl_absorpt_coefficient_mu 0.082
_exptl_absorpt_correction_T_max 0.7464
_exptl_absorpt_correction_T_min 0.7196
_exptl_absorpt_correction_type multi-scan
_exptl_absorpt_process_details '(SADABS; Sheldrick, 2014)'
_exptl_crystal_colour colourless
_exptl_crystal_density_diffrn 1.315
_exptl_crystal_description needle
_exptl_crystal_F_000 704
_exptl_crystal_size_max 0.780
_exptl_crystal_size_mid 0.130
_exptl_crystal_size_min 0.110
_refine_diff_density_max 0.311
_refine_diff_density_min -0.224
_refine_diff_density_rms 0.046
_refine_ls_extinction_method none
_refine_ls_goodness_of_fit_ref 1.043
_refine_ls_hydrogen_treatment constr
_refine_ls_matrix_type full
_refine_ls_number_parameters 235
_refine_ls_number_reflns 4949
_refine_ls_number_restraints 0
_refine_ls_restrained_S_all 1.043
_refine_ls_R_factor_all 0.0633
_refine_ls_R_factor_gt 0.0435
_refine_ls_shift/su_max 0.000
_refine_ls_shift/su_mean 0.000
_refine_ls_structure_factor_coef Fsqd
_refine_ls_weighting_details 'w=1/[\s^2^(Fo^2^)+(0.0500P)^2^+0.6731P] where P=(Fo^2^+2Fc^2^)/3'
_refine_ls_weighting_scheme calc
_refine_ls_wR_factor_gt 0.1026
_refine_ls_wR_factor_ref 0.1168
_reflns_Friedel_coverage 0.000
_reflns_number_gt 3856
_reflns_number_total 4949
_reflns_threshold_expression 'I > 2\s(I)'
_cod_data_source_file d2ob01320g2.cif
_cod_data_source_block is_rfmyaa34
_cod_original_sg_symbol_H-M 'P 21/n'
_cod_database_code 7158986
_shelx_shelxl_version_number 2014/7
_shelx_space_group_comment
;
The symmetry employed for this shelxl refinement is uniquely defined
by the following loop, which should always be used as a source of
symmetry information in preference to the above space-group names.
They are only intended as comments.
;
_shelx_estimated_absorpt_t_min 0.939
_shelx_estimated_absorpt_t_max 0.991

loop_
_space_group_symop_operation_xyz
'x, y, z'
'-x+1/2, y+1/2, -z+1/2'
'-x, -y, -z'
'x-1/2, -y-1/2, z-1/2'

loop_
_atom_site_label
_atom_site_type_symbol
_atom_site_fract_x
_atom_site_fract_y
_atom_site_fract_z
_atom_site_U_iso_or_equiv
_atom_site_adp_type
_atom_site_occupancy
_atom_site_site_symmetry_order
_atom_site_calc_flag
_atom_site_refinement_flags_posn
_atom_site_refinement_flags_adp
_atom_site_refinement_flags_occupancy
_atom_site_disorder_assembly
_atom_site_disorder_group
C1 C 0.8162(2) 0.22472(6) 0.41533(6) 0.0184(2) Uani 1 1 d . . . . .
C2 C 0.9325(3) 0.28631(6) 0.43943(6) 0.0203(2) Uani 1 1 d . . . . .
H2 H 0.8864 0.3047 0.4828 0.024 Uiso 1 1 calc R U . . .
C3 C 1.1182(3) 0.31890(6) 0.39656(6) 0.0240(2) Uani 1 1 d . . . . .
H3 H 1.2017 0.3610 0.4108 0.029 Uiso 1 1 calc R U . . .
C4 C 1.1874(3) 0.29149(7) 0.33232(6) 0.0260(3) Uani 1 1 d . . . . .
H4 H 1.3171 0.3154 0.3046 0.031 Uiso 1 1 calc R U . . .
C5 C 1.0716(3) 0.23084(7) 0.30878(6) 0.0249(2) Uani 1 1 d . . . . .
H5 H 1.1205 0.2125 0.2656 0.030 Uiso 1 1 calc R U . . .
C6 C 0.8790(3) 0.19702(6) 0.35079(6) 0.0204(2) Uani 1 1 d . . . . .
C7 C 0.5798(3) 0.12924(6) 0.39566(6) 0.0203(2) Uani 1 1 d . . . . .
C8 C 0.3836(3) 0.07108(6) 0.40197(7) 0.0249(2) Uani 1 1 d . . . . .
H8 H 0.3643 0.0408 0.3637 0.030 Uiso 1 1 calc R U . . .
C9 C 0.5118(2) 0.18711(5) 0.51281(5) 0.0175(2) Uani 1 1 d . . . . .
H9A H 0.3311 0.1585 0.5150 0.021 Uiso 1 1 calc R U . . .
H9AB H 0.4510 0.2341 0.5199 0.021 Uiso 1 1 calc R U . . .
C10 C 0.7478(2) 0.16723(5) 0.57062(5) 0.0163(2) Uani 1 1 d . . . . .
C11 C 0.8488(3) 0.10131(6) 0.57524(6) 0.0200(2) Uani 1 1 d . . . . .
H11 H 0.7679 0.0694 0.5419 0.024 Uiso 1 1 calc R U . . .
C12 C 1.0658(3) 0.08155(6) 0.62770(6) 0.0247(2) Uani 1 1 d . . . . .
H12 H 1.1318 0.0363 0.6303 0.030 Uiso 1 1 calc R U . . .
C13 C 1.1866(3) 0.12791(7) 0.67644(6) 0.0265(3) Uani 1 1 d . . . . .
H13 H 1.3365 0.1145 0.7122 0.032 Uiso 1 1 calc R U . . .
C14 C 1.0890(3) 0.19341(6) 0.67289(6) 0.0241(2) Uani 1 1 d . . . . .
H14 H 1.1723 0.2250 0.7063 0.029 Uiso 1 1 calc R U . . .
C15 C 0.8678(3) 0.21389(6) 0.62041(6) 0.0188(2) Uani 1 1 d . . . . .
C16 C 0.7665(3) 0.28203(6) 0.62028(6) 0.0223(2) Uani 1 1 d . . . . .
C17 C 0.6856(3) 0.33913(6) 0.62367(6) 0.0254(2) Uani 1 1 d . . . . .
C18 C 0.5920(3) 0.40715(6) 0.63113(6) 0.0249(2) Uani 1 1 d . . . . .
C19 C 0.7074(4) 0.44399(7) 0.68941(7) 0.0335(3) Uani 1 1 d . . . . .
H19 H 0.8500 0.4243 0.7233 0.040 Uiso 1 1 calc R U . . .
C20 C 0.6131(4) 0.50942(7) 0.69768(8) 0.0353(3) Uani 1 1 d . . . . .
H20 H 0.6903 0.5343 0.7375 0.042 Uiso 1 1 calc R U . . .
C21 C 0.4079(3) 0.53865(7) 0.64850(8) 0.0326(3) Uani 1 1 d . . . . .
H21 H 0.3433 0.5834 0.6547 0.039 Uiso 1 1 calc R U . . .
C22 C 0.2975(4) 0.50277(8) 0.59063(9) 0.0444(4) Uani 1 1 d . . . . .
H22 H 0.1583 0.5231 0.5565 0.053 Uiso 1 1 calc R U . . .
C23 C 0.3878(4) 0.43711(7) 0.58177(8) 0.0389(3) Uani 1 1 d . . . . .
H23 H 0.3096 0.4126 0.5417 0.047 Uiso 1 1 calc R U . . .
N1 N 0.6239(2) 0.18040(5) 0.44352(5) 0.01742(19) Uani 1 1 d . . . . .
N2 N 0.7276(2) 0.13730(5) 0.33955(5) 0.0233(2) Uani 1 1 d . . . . .
O1 O 0.2443(2) 0.05807(4) 0.45120(5) 0.0316(2) Uani 1 1 d . . . . .

loop_
_atom_site_aniso_label
_atom_site_aniso_U_11
_atom_site_aniso_U_22
_atom_site_aniso_U_33
_atom_site_aniso_U_23
_atom_site_aniso_U_13
_atom_site_aniso_U_12
C1 0.0165(5) 0.0218(5) 0.0164(5) 0.0028(4) -0.0001(4) 0.0036(4)
C2 0.0204(5) 0.0225(5) 0.0177(5) 0.0006(4) 0.0004(4) 0.0023(4)
C3 0.0231(6) 0.0249(6) 0.0238(6) 0.0044(4) 0.0007(4) 0.0002(4)
C4 0.0219(5) 0.0343(7) 0.0221(6) 0.0084(5) 0.0033(4) 0.0026(5)
C5 0.0221(5) 0.0359(6) 0.0168(5) 0.0032(5) 0.0019(4) 0.0074(5)
C6 0.0182(5) 0.0264(5) 0.0160(5) 0.0003(4) -0.0011(4) 0.0056(4)
C7 0.0203(5) 0.0212(5) 0.0188(5) -0.0036(4) -0.0022(4) 0.0034(4)
C8 0.0262(6) 0.0214(5) 0.0263(6) -0.0057(4) -0.0024(5) 0.0012(5)
C9 0.0175(5) 0.0190(5) 0.0164(5) -0.0013(4) 0.0028(4) 0.0012(4)
C10 0.0160(5) 0.0179(5) 0.0155(5) 0.0006(4) 0.0047(4) -0.0009(4)
C11 0.0211(5) 0.0185(5) 0.0208(5) 0.0009(4) 0.0045(4) -0.0004(4)
C12 0.0238(6) 0.0240(6) 0.0268(6) 0.0067(5) 0.0048(5) 0.0042(4)
C13 0.0226(6) 0.0358(7) 0.0208(5) 0.0075(5) -0.0002(4) 0.0007(5)
C14 0.0243(6) 0.0307(6) 0.0170(5) -0.0006(4) 0.0006(4) -0.0048(5)
C15 0.0215(5) 0.0197(5) 0.0158(5) 0.0001(4) 0.0048(4) -0.0027(4)
C16 0.0289(6) 0.0224(5) 0.0161(5) -0.0033(4) 0.0044(4) -0.0046(5)
C17 0.0347(6) 0.0227(6) 0.0191(5) -0.0037(4) 0.0052(5) -0.0042(5)
C18 0.0342(6) 0.0192(5) 0.0224(5) -0.0022(4) 0.0076(5) -0.0031(5)
C19 0.0485(8) 0.0246(6) 0.0265(6) -0.0053(5) -0.0010(6) 0.0029(6)
C20 0.0495(8) 0.0239(6) 0.0325(7) -0.0100(5) 0.0029(6) -0.0003(6)
C21 0.0366(7) 0.0207(6) 0.0417(7) -0.0030(5) 0.0107(6) 0.0001(5)
C22 0.0529(9) 0.0323(7) 0.0450(9) -0.0029(6) -0.0116(7) 0.0101(7)
C23 0.0503(9) 0.0300(7) 0.0340(7) -0.0095(6) -0.0086(6) 0.0038(6)
N1 0.0178(4) 0.0182(4) 0.0161(4) -0.0009(3) 0.0009(3) 0.0014(3)
N2 0.0234(5) 0.0268(5) 0.0192(5) -0.0031(4) -0.0007(4) 0.0051(4)
O1 0.0361(5) 0.0247(4) 0.0345(5) -0.0040(4) 0.0065(4) -0.0066(4)

loop_
_atom_type_symbol
_atom_type_description
_atom_type_scat_dispersion_real
_atom_type_scat_dispersion_imag
_atom_type_scat_source
C C 0.0033 0.0016 'International Tables Vol C Tables 4.2.6.8 and 6.1.1.4'
H H 0.0000 0.0000 'International Tables Vol C Tables 4.2.6.8 and 6.1.1.4'
N N 0.0061 0.0033 'International Tables Vol C Tables 4.2.6.8 and 6.1.1.4'
O O 0.0106 0.0060 'International Tables Vol C Tables 4.2.6.8 and 6.1.1.4'

loop_
_geom_angle_atom_site_label_1
_geom_angle_atom_site_label_2
_geom_angle_atom_site_label_3
_geom_angle
_geom_angle_site_symmetry_1
_geom_angle_site_symmetry_3
_geom_angle_publ_flag
N1 C1 C2 131.40(10) . . ?
N1 C1 C6 105.91(10) . . ?
C2 C1 C6 122.67(10) . . ?
C3 C2 C1 116.21(11) . . ?
C3 C2 H2 121.9 . . ?
C1 C2 H2 121.9 . . ?
C2 C3 C4 121.93(12) . . ?
C2 C3 H3 119.0 . . ?
C4 C3 H3 119.0 . . ?
C5 C4 C3 121.60(11) . . ?
C5 C4 H4 119.2 . . ?
C3 C4 H4 119.2 . . ?
C4 C5 C6 117.73(11) . . ?
C4 C5 H5 121.1 . . ?
C6 C5 H5 121.1 . . ?
N2 C6 C5 130.03(11) . . ?
N2 C6 C1 110.13(10) . . ?
C5 C6 C1 119.85(11) . . ?
N2 C7 N1 113.70(10) . . ?
N2 C7 C8 120.58(10) . . ?
N1 C7 C8 125.70(11) . . ?
O1 C8 C7 126.10(11) . . ?
O1 C8 H8 116.9 . . ?
C7 C8 H8 116.9 . . ?
N1 C9 C10 111.72(9) . . ?
N1 C9 H9A 109.3 . . ?
C10 C9 H9A 109.3 . . ?
N1 C9 H9AB 109.3 . . ?
C10 C9 H9AB 109.3 . . ?
H9A C9 H9AB 107.9 . . ?
C11 C10 C15 119.00(10) . . ?
C11 C10 C9 119.66(10) . . ?
C15 C10 C9 121.34(10) . . ?
C12 C11 C10 120.99(11) . . ?
C12 C11 H11 119.5 . . ?
C10 C11 H11 119.5 . . ?
C11 C12 C13 119.94(11) . . ?
C11 C12 H12 120.0 . . ?
C13 C12 H12 120.0 . . ?
C14 C13 C12 119.96(11) . . ?
C14 C13 H13 120.0 . . ?
C12 C13 H13 120.0 . . ?
C13 C14 C15 120.63(11) . . ?
C13 C14 H14 119.7 . . ?
C15 C14 H14 119.7 . . ?
C14 C15 C10 119.47(10) . . ?
C14 C15 C16 118.53(10) . . ?
C10 C15 C16 121.98(10) . . ?
C17 C16 C15 176.77(12) . . ?
C16 C17 C18 177.38(13) . . ?
C23 C18 C19 119.26(12) . . ?
C23 C18 C17 121.31(11) . . ?
C19 C18 C17 119.42(12) . . ?
C20 C19 C18 119.72(13) . . ?
C20 C19 H19 120.1 . . ?
C18 C19 H19 120.1 . . ?
C21 C20 C19 120.59(13) . . ?
C21 C20 H20 119.7 . . ?
C19 C20 H20 119.7 . . ?
C22 C21 C20 119.74(13) . . ?
C22 C21 H21 120.1 . . ?
C20 C21 H21 120.1 . . ?
C21 C22 C23 120.43(14) . . ?
C21 C22 H22 119.8 . . ?
C23 C22 H22 119.8 . . ?
C18 C23 C22 120.25(13) . . ?
C18 C23 H23 119.9 . . ?
C22 C23 H23 119.9 . . ?
C1 N1 C7 105.74(9) . . ?
C1 N1 C9 124.93(9) . . ?
C7 N1 C9 129.23(9) . . ?
C7 N2 C6 104.53(9) . . ?

loop_
_geom_bond_atom_site_label_1
_geom_bond_atom_site_label_2
_geom_bond_distance
_geom_bond_site_symmetry_2
_geom_bond_publ_flag
C1 N1 1.3761(14) . ?
C1 C2 1.3972(16) . ?
C1 C6 1.4081(15) . ?
C2 C3 1.3818(16) . ?
C2 H2 0.9500 . ?
C3 C4 1.4087(18) . ?
C3 H3 0.9500 . ?
C4 C5 1.3768(19) . ?
C4 H4 0.9500 . ?
C5 C6 1.4030(17) . ?
C5 H5 0.9500 . ?
C6 N2 1.3775(16) . ?
C7 N2 1.3225(16) . ?
C7 N1 1.3762(14) . ?
C7 C8 1.4654(17) . ?
C8 O1 1.2050(16) . ?
C8 H8 0.9500 . ?
C9 N1 1.4688(14) . ?
C9 C10 1.5085(15) . ?
C9 H9A 0.9900 . ?
C9 H9AB 0.9900 . ?
C10 C11 1.3919(15) . ?
C10 C15 1.4046(15) . ?
C11 C12 1.3863(16) . ?
C11 H11 0.9500 . ?
C12 C13 1.3889(18) . ?
C12 H12 0.9500 . ?
C13 C14 1.3788(18) . ?
C13 H13 0.9500 . ?
C14 C15 1.4025(16) . ?
C14 H14 0.9500 . ?
C15 C16 1.4342(16) . ?
C16 C17 1.2000(17) . ?
C17 C18 1.4328(17) . ?
C18 C23 1.3861(19) . ?
C18 C19 1.3966(17) . ?
C19 C20 1.3866(18) . ?
C19 H19 0.9500 . ?
C20 C21 1.381(2) . ?
C20 H20 0.9500 . ?
C21 C22 1.374(2) . ?
C21 H21 0.9500 . ?
C22 C23 1.387(2) . ?
C22 H22 0.9500 . ?
C23 H23 0.9500 . ?

loop_
_geom_torsion_atom_site_label_1
_geom_torsion_atom_site_label_2
_geom_torsion_atom_site_label_3
_geom_torsion_atom_site_label_4
_geom_torsion
_geom_torsion_site_symmetry_1
_geom_torsion_site_symmetry_2
_geom_torsion_site_symmetry_3
_geom_torsion_site_symmetry_4
_geom_torsion_publ_flag
N1 C1 C2 C3 -178.71(11) . . . . ?
C6 C1 C2 C3 -0.78(16) . . . . ?
C1 C2 C3 C4 -0.22(17) . . . . ?
C2 C3 C4 C5 0.38(18) . . . . ?
C3 C4 C5 C6 0.46(17) . . . . ?
C4 C5 C6 N2 178.25(11) . . . . ?
C4 C5 C6 C1 -1.43(16) . . . . ?
N1 C1 C6 N2 0.29(12) . . . . ?
C2 C1 C6 N2 -178.09(10) . . . . ?
N1 C1 C6 C5 -179.97(10) . . . . ?
C2 C1 C6 C5 1.65(16) . . . . ?
N2 C7 C8 O1 178.25(12) . . . . ?
N1 C7 C8 O1 -3.7(2) . . . . ?
N1 C9 C10 C11 -64.59(13) . . . . ?
N1 C9 C10 C15 115.73(11) . . . . ?
C15 C10 C11 C12 -0.41(16) . . . . ?
C9 C10 C11 C12 179.90(10) . . . . ?
C10 C11 C12 C13 -0.30(17) . . . . ?
C11 C12 C13 C14 0.48(18) . . . . ?
C12 C13 C14 C15 0.05(18) . . . . ?
C13 C14 C15 C10 -0.75(17) . . . . ?
C13 C14 C15 C16 177.98(11) . . . . ?
C11 C10 C15 C14 0.92(16) . . . . ?
C9 C10 C15 C14 -179.39(10) . . . . ?
C11 C10 C15 C16 -177.77(10) . . . . ?
C9 C10 C15 C16 1.91(16) . . . . ?
C23 C18 C19 C20 1.0(2) . . . . ?
C17 C18 C19 C20 -178.69(13) . . . . ?
C18 C19 C20 C21 -0.6(2) . . . . ?
C19 C20 C21 C22 -0.4(2) . . . . ?
C20 C21 C22 C23 0.8(3) . . . . ?
C19 C18 C23 C22 -0.6(2) . . . . ?
C17 C18 C23 C22 179.11(15) . . . . ?
C21 C22 C23 C18 -0.3(3) . . . . ?
C2 C1 N1 C7 178.01(11) . . . . ?
C6 C1 N1 C7 -0.18(11) . . . . ?
C2 C1 N1 C9 -5.39(18) . . . . ?
C6 C1 N1 C9 176.42(9) . . . . ?
N2 C7 N1 C1 0.02(13) . . . . ?
C8 C7 N1 C1 -178.11(11) . . . . ?
N2 C7 N1 C9 -176.39(10) . . . . ?
C8 C7 N1 C9 5.48(18) . . . . ?
C10 C9 N1 C1 -77.18(13) . . . . ?
C10 C9 N1 C7 98.60(12) . . . . ?
N1 C7 N2 C6 0.16(13) . . . . ?
C8 C7 N2 C6 178.40(10) . . . . ?
C5 C6 N2 C7 -179.98(12) . . . . ?
C1 C6 N2 C7 -0.28(12) . . . . ?
